data_7232114
loop_
_publ_author_name
'Mandal, Arkalekha'
'Swain, Pravasini'
'Nath, Bhaskar'
'Sau, Sudip'
'Mal, Prasenjit'

_publ_section_title
;
 Unipolar to ambipolar semiconductivity switching in charge transfer
 cocrystals of 2,7-di-tert-butylpyrene
;
_journal_issue 6
_journal_name_full CrystEngComm
_journal_page_first 981
_journal_paper_doi 10.1039/C8CE01806E
_journal_volume 21
_journal_year 2019
_chemical_formula_moiety 'C24 H26, C10 H2 N4'
_chemical_formula_sum 'C34 H28 N4'
_chemical_formula_weight 492.60
_space_group_crystal_system monoclinic
_space_group_IT_number 12
_space_group_name_Hall '-I 2y'
_space_group_name_H-M_alt 'I 1 2/m 1'
_symmetry_space_group_name_Hall '-I 2y'
_symmetry_space_group_name_H-M 'I 1 2/m 1'
_atom_sites_solution_hydrogens geom
_atom_sites_solution_primary dual
_atom_sites_solution_secondary difmap
_audit_creation_date 2018-01-21
_audit_creation_method
;
Olex2 1.2-ac3
(compiled 2017.02.24 svn.r3390 for Rigaku Oxford Diffraction, GUI svn.r5318)
;
_audit_update_record
;
2018-05-02 deposited with the CCDC.
2018-12-27 downloaded from the CCDC.
;
_cell_angle_alpha 90.00
_cell_angle_beta 93.087(3)
_cell_angle_gamma 90.00
_cell_formula_units_Z 2
_cell_length_a 15.3925(6)
_cell_length_b 6.8374(3)
_cell_length_c 12.8802(5)
_cell_measurement_reflns_used 2825
_cell_measurement_temperature 296(2)
_cell_measurement_theta_max 76.4970
_cell_measurement_theta_min 4.5960
_cell_volume 1353.61(10)
_computing_cell_refinement 'CrysAlisPro 1.171.39.29d (Rigaku OD, 2017)'
_computing_data_collection 'CrysAlisPro 1.171.39.29d (Rigaku OD, 2017)'
_computing_data_reduction 'CrysAlisPro 1.171.39.29d (Rigaku OD, 2017)'
_computing_molecular_graphics 'Olex2 (Dolomanov et al., 2009)'
_computing_publication_material 'Olex2 (Dolomanov et al., 2009)'
_computing_structure_refinement 'XL (Sheldrick, 2008)'
_computing_structure_solution 'ShelXT (Sheldrick, 2015)'
_diffrn_ambient_temperature 296(2)
_diffrn_detector 'CCD plate'
_diffrn_detector_type 'Pilatus 200K'
_diffrn_measured_fraction_theta_full 0.972
_diffrn_measured_fraction_theta_max 0.972
_diffrn_measurement_details
;
List of Runs (angles in degrees, time in seconds):

  # Type    Start    End  Width  t~exp~   \w     \q     \k     \f   Frames
#--------------------------------------------------------------------------
  1  \w    -42.00  28.00   0.50    0.50    --  -38.50  38.00-174.00  140
  2  \w   -105.00 -35.00   0.50    0.50    --  -38.50 -38.00  29.00  140
  3  \w     46.00 116.00   0.50    0.50    --   49.31  38.00-174.00  140
  4  \w    -17.00  53.00   0.50    0.50    --   49.31 -38.00  29.00  140
  5  \w     40.00 110.00   0.50    2.50    --  106.38 -38.00  29.00  140
  6  \w    103.00 173.00   0.50    2.50    --  106.38  38.00-174.00  140
  7  \w    -17.00  53.00   0.50    0.50    --   49.31 -37.00 -90.00  140
  8  \w     46.00 116.00   0.50    0.50    --   49.31  37.00-120.00  140
  9  \w     44.00 120.00   0.50    2.50    --  106.38 -61.00 120.00  152
 10  \w     42.00 130.00   0.50    2.50    --  106.38 -77.00 -60.00  176
 11  \w    102.00 171.00   0.50    2.50    --  106.38  45.00 150.00  138
 12  \w     94.00 171.00   0.50    2.50    --  106.38 125.00  60.00  154
 13  \w    102.00 171.00   0.50    2.50    --  106.38  45.00-150.00  138
 14  \w    102.00 171.00   0.50    2.50    --  106.38  45.00  60.00  138
 15  \w     38.00 109.00   0.50    2.50    --  106.38 -94.00-120.00  142
 16  \w     38.00 110.00   0.50    2.50    --  106.38 -30.00-120.00  144
 17  \w     38.00 112.00   0.50    0.50    --   49.31  57.00  90.00  148
 18  \w     26.00  51.00   0.50    0.50    --   49.31  77.00 -90.00   50
 19  \w     26.00 114.00   0.50    0.50    --   49.31  77.00 -30.00  176
;
_diffrn_measurement_device 'four-circle diffractometer'
_diffrn_measurement_device_type 'SuperNova, Dual, Cu at home/near, Pilatus 200K'
_diffrn_measurement_method '\w scans'
_diffrn_orient_matrix_type 'CrysAlisPro convention (1999,Acta A55,543-557)'
_diffrn_orient_matrix_UB_11 -0.0304464000
_diffrn_orient_matrix_UB_12 0.0345613000
_diffrn_orient_matrix_UB_13 0.1105082000
_diffrn_orient_matrix_UB_21 0.0833922000
_diffrn_orient_matrix_UB_22 -0.0987642000
_diffrn_orient_matrix_UB_23 0.0460038000
_diffrn_orient_matrix_UB_31 0.0465833000
_diffrn_orient_matrix_UB_32 0.1995311000
_diffrn_orient_matrix_UB_33 0.0037349000
_diffrn_radiation_monochromator mirror
_diffrn_radiation_probe x-ray
_diffrn_radiation_type CuK\a
_diffrn_radiation_wavelength 1.54184
_diffrn_reflns_av_R_equivalents 0.0487
_diffrn_reflns_av_unetI/netI 0.0400
_diffrn_reflns_limit_h_max 19
_diffrn_reflns_limit_h_min -19
_diffrn_reflns_limit_k_max 8
_diffrn_reflns_limit_k_min -6
_diffrn_reflns_limit_l_max 16
_diffrn_reflns_limit_l_min -15
_diffrn_reflns_number 5444
_diffrn_reflns_theta_full 76.97
_diffrn_reflns_theta_max 76.97
_diffrn_reflns_theta_min 4.36
_diffrn_source 'micro-focus sealed X-ray tube'
_diffrn_source_type 'SuperNova (Cu) X-ray Source'
_exptl_absorpt_coefficient_mu 0.557
_exptl_absorpt_correction_T_max 1.00000
_exptl_absorpt_correction_T_min 0.51291
_exptl_absorpt_correction_type multi-scan
_exptl_absorpt_process_details
;
CrysAlisPro 1.171.39.29d (Rigaku Oxford Diffraction, 2017)
Empirical absorption correction using spherical harmonics,
 implemented in SCALE3 ABSPACK scaling algorithm.
;
_exptl_crystal_colour pink
_exptl_crystal_density_diffrn 1.209
_exptl_crystal_density_method 'not measured'
_exptl_crystal_description needle
_exptl_crystal_F_000 520
_exptl_crystal_size_max 0.30
_exptl_crystal_size_mid 0.18
_exptl_crystal_size_min 0.15
_refine_diff_density_max 0.194
_refine_diff_density_min -0.156
_refine_diff_density_rms 0.041
_refine_ls_extinction_coef 0.0027(7)
_refine_ls_extinction_expression Fc^*^=kFc[1+0.001xFc^2^\l^3^/sin(2\q)]^-1/4^
_refine_ls_extinction_method SHELXL
_refine_ls_goodness_of_fit_ref 1.126
_refine_ls_hydrogen_treatment refall
_refine_ls_matrix_type full
_refine_ls_number_parameters 147
_refine_ls_number_reflns 1518
_refine_ls_number_restraints 0
_refine_ls_restrained_S_all 1.126
_refine_ls_R_factor_all 0.0572
_refine_ls_R_factor_gt 0.0460
_refine_ls_shift/su_max 0.000
_refine_ls_shift/su_mean 0.000
_refine_ls_structure_factor_coef Fsqd
_refine_ls_weighting_details 'calc w=1/[\s^2^(Fo^2^)+(0.1000P)^2^+0.0000P] where P=(Fo^2^+2Fc^2^)/3'
_refine_ls_weighting_scheme calc
_refine_ls_wR_factor_gt 0.1490
_refine_ls_wR_factor_ref 0.1623
_reflns_number_gt 1184
_reflns_number_total 1518
_reflns_threshold_expression >2sigma(I)
_cod_data_source_file c8ce01806e2.cif
_cod_data_source_block Cocrystal2
_cod_depositor_comments 'Adding full bibliography for 7232112--7232114.cif.'
_cod_database_code 7232114
_chemical_oxdiff_formula 'C30 H20 N4 '
_diffrn_oxdiff_ac3_digest_frames
;
015e1e73e4907bc1a8e5080cf66833bedf00038997e
;
_reflns_odcompleteness_completeness 99.92
_reflns_odcompleteness_iscentric 1
_reflns_odcompleteness_theta 66.97
_olex2_refinement_description
;
;
_olex2_submission_special_instructions 'No special instructions were received'
_oxdiff_exptl_absorpt_empirical_details
;
Empirical correction (ABSPACK) includes:
- Absorption correction using spherical harmonics
- Frame scaling
;
_oxdiff_exptl_absorpt_empirical_full_max 2.076
_oxdiff_exptl_absorpt_empirical_full_min 0.306

loop_
_space_group_symop_id
_space_group_symop_operation_xyz
1 'x, y, z'
2 '-x, y, -z'
3 'x+1/2, y+1/2, z+1/2'
4 '-x+1/2, y+1/2, -z+1/2'
5 '-x, -y, -z'
6 'x, -y, z'
7 '-x+1/2, -y+1/2, -z+1/2'
8 'x+1/2, -y+1/2, z+1/2'

loop_
_atom_site_label
_atom_site_type_symbol
_atom_site_fract_x
_atom_site_fract_y
_atom_site_fract_z
_atom_site_U_iso_or_equiv
_atom_site_adp_type
_atom_site_occupancy
_atom_site_calc_flag
_atom_site_site_symmetry_order
_atom_site_refinement_flags_posn
_atom_site_refinement_flags_adp
_atom_site_refinement_flags_occupancy
C5 C 0.45362(10) 0.5000 0.49831(12) 0.0403(4) Uani 1 d 2 S T P
C6 C 0.40565(11) 0.5000 0.40146(13) 0.0441(4) Uani 1 d 2 S T P
C4 C 0.40900(11) 0.5000 0.59167(13) 0.0438(4) Uani 1 d 2 S T P
C8 C 0.54062(12) 0.5000 0.31126(14) 0.0504(5) Uani 1 d 2 S T P
C7 C 0.45257(12) 0.5000 0.30791(14) 0.0502(5) Uani 1 d 2 S T P
C1 C 0.31461(12) 0.5000 0.40003(15) 0.0508(5) Uani 1 d 2 S T P
C3 C 0.31811(12) 0.5000 0.58572(15) 0.0507(5) Uani 1 d 2 S T P
N1 N 0.26078(17) 0.0000 0.36777(17) 0.0843(6) Uani 1 d 2 S T P
C2 C 0.26988(11) 0.5000 0.49099(15) 0.0526(5) Uani 1 d 2 S T P
C15 C 0.57051(14) 0.0000 0.43724(14) 0.0553(5) Uani 1 d 2 S T P
C12 C 0.48726(15) 0.0000 0.39242(15) 0.0574(6) Uani 1 d 2 S T P
N2 N 0.70054(16) 0.0000 0.31928(16) 0.0862(7) Uani 1 d 2 S T P
C13 C 0.41591(14) 0.0000 0.45422(14) 0.0558(5) Uani 1 d 2 S T P
C16 C 0.64348(15) 0.0000 0.37205(16) 0.0641(6) Uani 1 d 2 S T P
C9 C 0.16976(12) 0.5000 0.49085(17) 0.0610(6) Uani 1 d 2 S T P
C14 C 0.32922(17) 0.0000 0.40682(16) 0.0642(6) Uani 1 d 2 S T P
C11 C 0.13985(11) 0.6829(3) 0.54745(17) 0.0776(6) Uani 1 d 1 . . .
C10 C 0.12850(16) 0.5000 0.3800(2) 0.0818(8) Uani 1 d 2 S T P
H3 H 0.2930(15) 0.5000 0.650(2) 0.061(6) Uiso 1 d 2 S T P
H7 H 0.4185(14) 0.5000 0.2405(19) 0.057(6) Uiso 1 d 2 S T P
H1 H 0.2814(15) 0.5000 0.3331(19) 0.058(6) Uiso 1 d 2 S T P
H11A H 0.0747(13) 0.685(3) 0.5480(14) 0.084(6) Uiso 1 d 1 . . .
H12 H 0.4772(15) 0.0000 0.317(2) 0.067(6) Uiso 1 d 2 S T P
H11B H 0.1565(14) 0.806(4) 0.5098(18) 0.108(7) Uiso 1 d 1 . . .
H11C H 0.1665(15) 0.687(3) 0.6225(18) 0.100(6) Uiso 1 d 1 . . .
H8 H 0.5724(16) 0.5000 0.247(2) 0.069(6) Uiso 1 d 2 S T P
H10A H 0.1456(13) 0.375(3) 0.3449(16) 0.085(5) Uiso 1 d 1 . . .
H10B H 0.065(2) 0.5000 0.383(2) 0.099(9) Uiso 1 d 2 S T P

loop_
_atom_site_aniso_label
_atom_site_aniso_U_11
_atom_site_aniso_U_22
_atom_site_aniso_U_33
_atom_site_aniso_U_23
_atom_site_aniso_U_13
_atom_site_aniso_U_12
C5 0.0399(9) 0.0420(8) 0.0394(9) 0.000 0.0052(7) 0.000
C6 0.0405(9) 0.0498(9) 0.0420(10) 0.000 0.0044(7) 0.000
C4 0.0417(9) 0.0493(8) 0.0409(9) 0.000 0.0066(7) 0.000
C8 0.0480(10) 0.0645(10) 0.0393(9) 0.000 0.0086(7) 0.000
C7 0.0472(10) 0.0647(10) 0.0387(9) 0.000 0.0013(7) 0.000
C1 0.0419(10) 0.0646(11) 0.0455(10) 0.000 0.0003(7) 0.000
C3 0.0410(10) 0.0656(10) 0.0462(10) 0.000 0.0094(7) 0.000
N1 0.0837(15) 0.1049(15) 0.0636(13) 0.000 -0.0017(11) 0.000
C2 0.0376(9) 0.0670(11) 0.0535(11) 0.000 0.0056(8) 0.000
C15 0.0751(14) 0.0493(9) 0.0422(10) 0.000 0.0086(9) 0.000
C12 0.0807(15) 0.0526(9) 0.0394(10) 0.000 0.0066(9) 0.000
N2 0.0910(16) 0.1084(16) 0.0611(12) 0.000 0.0230(11) 0.000
C13 0.0729(13) 0.0507(9) 0.0439(11) 0.000 0.0033(9) 0.000
C16 0.0780(15) 0.0679(12) 0.0470(11) 0.000 0.0092(10) 0.000
C9 0.0358(9) 0.0888(14) 0.0585(12) 0.000 0.0048(8) 0.000
C14 0.0803(15) 0.0680(12) 0.0447(11) 0.000 0.0053(10) 0.000
C11 0.0456(8) 0.0992(13) 0.0887(13) -0.0039(10) 0.0108(8) 0.0114(8)
C10 0.0413(12) 0.133(3) 0.0701(15) 0.000 -0.0018(10) 0.000

loop_
_atom_type_symbol
_atom_type_description
_atom_type_scat_dispersion_real
_atom_type_scat_dispersion_imag
_atom_type_scat_source
C C 0.0181 0.0091 'International Tables Vol C Tables 4.2.6.8 and 6.1.1.4'
H H 0.0000 0.0000 'International Tables Vol C Tables 4.2.6.8 and 6.1.1.4'
N N 0.0311 0.0180 'International Tables Vol C Tables 4.2.6.8 and 6.1.1.4'

loop_
_geom_angle_atom_site_label_1
_geom_angle_atom_site_label_2
_geom_angle_atom_site_label_3
_geom_angle
_geom_angle_site_symmetry_1
_geom_angle_site_symmetry_3
C6 C5 C5 120.06(18) . 5_666
C6 C5 C4 119.64(16) . .
C4 C5 C5 120.30(19) . 5_666
C5 C6 C7 118.49(16) . .
C1 C6 C5 119.07(16) . .
C1 C6 C7 122.44(17) . .
C5 C4 C8 118.40(16) . 5_666
C3 C4 C5 118.90(16) . .
C3 C4 C8 122.70(16) . 5_666
C4 C8 H8 117.5(14) 5_666 .
C7 C8 C4 121.39(17) . 5_666
C7 C8 H8 121.2(14) . .
C6 C7 H7 118.0(13) . .
C8 C7 C6 121.37(17) . .
C8 C7 H7 120.7(13) . .
C6 C1 H1 119.1(13) . .
C2 C1 C6 121.97(18) . .
C2 C1 H1 118.9(13) . .
C4 C3 H3 114.4(15) . .
C2 C3 C4 122.19(17) . .
C2 C3 H3 123.4(15) . .
C1 C2 C3 118.24(17) . .
C1 C2 C9 122.65(17) . .
C3 C2 C9 119.11(17) . .
C12 C15 C13 120.22(19) . 5_656
C12 C15 C16 119.59(18) . .
C13 C15 C16 120.2(2) 5_656 .
C15 C12 C13 120.39(18) . .
C15 C12 H12 120.7(14) . .
C13 C12 H12 118.9(14) . .
C15 C13 C14 120.56(19) 5_656 .
C12 C13 C15 119.4(2) . 5_656
C12 C13 C14 120.05(17) . .
N2 C16 C15 179.1(2) . .
C11 C9 C2 109.02(12) 6_565 .
C11 C9 C2 109.02(12) . .
C11 C9 C11 109.6(2) . 6_565
C11 C9 C10 108.89(13) . .
C11 C9 C10 108.89(13) 6_565 .
C10 C9 C2 111.44(17) . .
N1 C14 C13 179.0(2) . .
C9 C11 H11A 109.8(11) . .
C9 C11 H11B 111.1(13) . .
C9 C11 H11C 110.9(12) . .
H11A C11 H11B 105.9(16) . .
H11A C11 H11C 109.9(17) . .
H11B C11 H11C 109.1(18) . .
C9 C10 H10A 108.2(11) . .
C9 C10 H10B 109.4(19) . .
H10A C10 H10B 107.4(15) . .

loop_
_geom_bond_atom_site_label_1
_geom_bond_atom_site_label_2
_geom_bond_distance
_geom_bond_site_symmetry_2
C5 C5 1.426(3) 5_666
C5 C6 1.415(3) .
C5 C4 1.417(2) .
C6 C7 1.438(2) .
C6 C1 1.400(3) .
C4 C8 1.435(3) 5_666
C4 C3 1.397(2) .
C8 C4 1.435(3) 5_666
C8 C7 1.354(3) .
C8 H8 0.98(3) .
C7 H7 0.99(2) .
C1 C2 1.390(3) .
C1 H1 0.98(2) .
C3 C2 1.394(3) .
C3 H3 0.93(3) .
N1 C14 1.143(3) .
C2 C9 1.541(3) .
C15 C12 1.377(3) .
C15 C13 1.402(3) 5_656
C15 C16 1.438(3) .
C12 C13 1.391(3) .
C12 H12 0.98(2) .
N2 C16 1.139(3) .
C13 C15 1.403(3) 5_656
C13 C14 1.437(3) .
C9 C11 1.531(2) .
C9 C11 1.531(2) 6_565
C9 C10 1.531(3) .
C11 H11A 1.00(2) .
C11 H11B 1.01(2) .
C11 H11C 1.03(2) .
C10 H10A 1.01(2) .
C10 H10B 0.98(3) .
